data_4002167
loop_
_publ_author_name
'Hu, Yufei'
'Wang, Jian'
'Kawamura, Airi'
'Kovnir, Kirill'
'Kauzlarich, Susan M.'

_publ_section_title
;
 Yb14MgSb11and Ca14MgSb11---New Mg-Containing Zintl Compounds and Their
 Structures, Bonding, and Thermoelectric Properties
;
_journal_issue 1
_journal_name_full 'Chemistry of Materials'
_journal_page_first 343
_journal_paper_doi 10.1021/cm504059t
_journal_volume 27
_journal_year 2015
_chemical_formula_sum 'Mg Sb11 Yb14'
_chemical_formula_weight 3786.12
_chemical_name_systematic
; 
 ? 
;
_space_group_IT_number 142
_symmetry_cell_setting tetragonal
_symmetry_space_group_name_Hall '-I 4bd 2c'
_symmetry_space_group_name_H-M 'I 41/a c d :2'
_atom_sites_solution_primary direct
_atom_sites_solution_secondary difmap
_audit_creation_method SHELXL-97
_cell_angle_alpha 90.00
_cell_angle_beta 90.00
_cell_angle_gamma 90.00
_cell_formula_units_Z 8
_cell_length_a 16.625(9)
_cell_length_b 16.625(9)
_cell_length_c 22.24(2)
_cell_measurement_reflns_used 36802
_cell_measurement_temperature 90(2)
_cell_measurement_theta_max 27.48
_cell_measurement_theta_min 2.45
_cell_volume 6147(7)
_computing_cell_refinement 'APEX2 Software Suite (Bruker,2005)'
_computing_data_collection 'APEX2 Software Suite (Bruker,2005)'
_computing_data_reduction 'APEX2 Software Suite (Bruker,2005)'
_computing_molecular_graphics 'SHELXTL (Bruker, 1997)'
_computing_publication_material 'SHELXL-97 (Sheldrick, 1997)'
_computing_structure_refinement 'SHELXL-97 (Sheldrick, 1997)'
_computing_structure_solution 'SHELXS-97 (Sheldrick, 1990)'
_diffrn_ambient_temperature 90(2)
_diffrn_measured_fraction_theta_full 0.999
_diffrn_measured_fraction_theta_max 0.999
_diffrn_measurement_device_type 'Bruker APEX2 CCD area-detector diffractometer'
_diffrn_measurement_method '\w scans'
_diffrn_radiation_monochromator graphite
_diffrn_radiation_source 'fine-focus sealed tube'
_diffrn_radiation_type MoK\a
_diffrn_radiation_wavelength 0.71073
_diffrn_reflns_av_R_equivalents 0.0669
_diffrn_reflns_av_sigmaI/netI 0.0209
_diffrn_reflns_limit_h_max 21
_diffrn_reflns_limit_h_min -21
_diffrn_reflns_limit_k_max 21
_diffrn_reflns_limit_k_min -21
_diffrn_reflns_limit_l_max 28
_diffrn_reflns_limit_l_min -28
_diffrn_reflns_number 36802
_diffrn_reflns_theta_full 27.48
_diffrn_reflns_theta_max 27.48
_diffrn_reflns_theta_min 2.45
_diffrn_standards_decay_% 0
_diffrn_standards_interval_count 0
_diffrn_standards_interval_time 0
_diffrn_standards_number 0
_exptl_absorpt_coefficient_mu 51.601
_exptl_absorpt_correction_T_max 0.2320
_exptl_absorpt_correction_T_min 0.1478
_exptl_absorpt_correction_type multi-scan
_exptl_absorpt_process_details 'APEX2 Software Suite (Bruker,2005)'
_exptl_crystal_colour Black
_exptl_crystal_density_diffrn 8.184
_exptl_crystal_density_method 'not measured'
_exptl_crystal_description Block
_exptl_crystal_F_000 12424
_exptl_crystal_size_max 0.06
_exptl_crystal_size_mid 0.05
_exptl_crystal_size_min 0.04
_refine_diff_density_max 1.233
_refine_diff_density_min -1.254
_refine_diff_density_rms 0.329
_refine_ls_extinction_method none
_refine_ls_goodness_of_fit_ref 1.143
_refine_ls_matrix_type full
_refine_ls_number_parameters 61
_refine_ls_number_reflns 1759
_refine_ls_number_restraints 0
_refine_ls_restrained_S_all 1.143
_refine_ls_R_factor_all 0.0256
_refine_ls_R_factor_gt 0.0194
_refine_ls_shift/su_max 0.002
_refine_ls_shift/su_mean 0.000
_refine_ls_structure_factor_coef Fsqd
_refine_ls_weighting_details 'calc w=1/[\s^2^(Fo^2^)+(0.0097P)^2^+170.0987P] where P=(Fo^2^+2Fc^2^)/3'
_refine_ls_weighting_scheme calc
_refine_ls_wR_factor_gt 0.0381
_refine_ls_wR_factor_ref 0.0398
_reflns_number_gt 1548
_reflns_number_total 1759
_reflns_threshold_expression >2sigma(I)
_cod_data_source_file cm504059t_si_001.cif
_cod_data_source_block HYF11_26
_cod_depositor_comments
;
The following automatic conversions were performed:

'_symmetry_cell_setting' value 'Tetragonal' changed to 'tetragonal'
according to
/usr/data/users/saulius/automatic-downloads/current/ACS/lib/dictionaries/cif_core.dic
dictionary named 'cif_core.dic' version 2.4.2 from 2011-04-26.

Automatic conversion script
Id: cif_fix_values 3008 2015-01-20 13:52:24Z robertas 
;
_cod_original_cell_volume 6145(8)
_cod_original_sg_symbol_H-M I4(1)/acd
_cod_database_code 4002167

loop_
_symmetry_equiv_pos_as_xyz
'x, y, z'
'-x+1/2, -y, z+1/2'
'-y+1/4, x+3/4, z+1/4'
'y+1/4, -x+1/4, z+3/4'
'-x+1/2, y, -z'
'x, -y, -z+1/2'
'y+1/4, x+3/4, -z+3/4'
'-y+1/4, -x+1/4, -z+1/4'
'x+1/2, y+1/2, z+1/2'
'-x+1, -y+1/2, z+1'
'-y+3/4, x+5/4, z+3/4'
'y+3/4, -x+3/4, z+5/4'
'-x+1, y+1/2, -z+1/2'
'x+1/2, -y+1/2, -z+1'
'y+3/4, x+5/4, -z+5/4'
'-y+3/4, -x+3/4, -z+3/4'
'-x, -y, -z'
'x-1/2, y, -z-1/2'
'y-1/4, -x-3/4, -z-1/4'
'-y-1/4, x-1/4, -z-3/4'
'x-1/2, -y, z'
'-x, y, z-1/2'
'-y-1/4, -x-3/4, z-3/4'
'y-1/4, x-1/4, z-1/4'
'-x+1/2, -y+1/2, -z+1/2'
'x, y+1/2, -z'
'y+1/4, -x-1/4, -z+1/4'
'-y+1/4, x+1/4, -z-1/4'
'x, -y+1/2, z+1/2'
'-x+1/2, y+1/2, z'
'-y+1/4, -x-1/4, z-1/4'
'y+1/4, x+1/4, z+1/4'

loop_
_atom_site_label
_atom_site_type_symbol
_atom_site_fract_x
_atom_site_fract_y
_atom_site_fract_z
_atom_site_U_iso_or_equiv
_atom_site_adp_type
_atom_site_occupancy
_atom_site_symmetry_multiplicity
_atom_site_calc_flag
_atom_site_refinement_flags
Yb1 Yb 0.95759(2) 0.92656(2) 0.828446(15) 0.00607(8) Uani 1 1 d .
Yb2 Yb 0.97687(2) 0.12386(2) 0.005220(16) 0.00784(8) Uani 1 1 d .
Yb3 Yb 0.35425(3) 0.0000 0.2500 0.00592(10) Uani 1 2 d S
Yb4 Yb 0.17911(2) 0.40740(2) 0.842738(15) 0.00751(8) Uani 1 1 d .
Mg1 Mg 0.0000 0.2500 0.8750 0.0075(11) Uani 1 4 d S
Sb1 Sb 0.13592(3) 0.38592(3) 0.1250 0.00547(15) Uani 1 2 d S
Sb2 Sb 0.00466(3) 0.10774(3) 0.80716(2) 0.00692(11) Uani 1 1 d .
Sb3 Sb 0.86985(3) 0.97336(3) 0.95209(2) 0.00726(11) Uani 1 1 d .
Sb4 Sb 0.0000 0.2500 0.1250 0.0066(2) Uani 1 4 d S

loop_
_atom_site_aniso_label
_atom_site_aniso_U_11
_atom_site_aniso_U_22
_atom_site_aniso_U_33
_atom_site_aniso_U_23
_atom_site_aniso_U_13
_atom_site_aniso_U_12
Yb1 0.00568(16) 0.00508(16) 0.00746(16) -0.00003(13) 0.00067(13) 0.00013(12)
Yb2 0.00661(17) 0.00760(16) 0.00931(16) 0.00094(13) 0.00017(13) 0.00165(12)
Yb3 0.0052(2) 0.0057(2) 0.0068(2) 0.00065(18) 0.000 0.000
Yb4 0.00560(16) 0.00956(17) 0.00737(16) -0.00145(13) -0.00062(13) 0.00076(13)
Mg1 0.0075(16) 0.0075(16) 0.007(3) 0.000 0.000 0.000
Sb1 0.0049(2) 0.0049(2) 0.0066(3) -0.00034(19) 0.00034(19) -0.0010(2)
Sb2 0.0056(2) 0.0057(2) 0.0095(2) -0.0013(2) 0.0016(2) -0.00044(19)
Sb3 0.0092(3) 0.0059(2) 0.0067(2) 0.00034(19) 0.0000(2) 0.00243(19)
Sb4 0.0061(3) 0.0061(3) 0.0075(5) 0.000 0.000 0.0014(4)

loop_
_atom_type_symbol
_atom_type_description
_atom_type_scat_dispersion_real
_atom_type_scat_dispersion_imag
_atom_type_scat_source
Mg Mg 0.0486 0.0363 'International Tables Vol C Tables 4.2.6.8 and 6.1.1.4'
Sb Sb -0.5866 1.5461 'International Tables Vol C Tables 4.2.6.8 and 6.1.1.4'
Yb Yb -0.3850 5.5486 'International Tables Vol C Tables 4.2.6.8 and 6.1.1.4'

loop_
_geom_angle_atom_site_label_1
_geom_angle_atom_site_label_2
_geom_angle_atom_site_label_3
_geom_angle
_geom_angle_site_symmetry_1
_geom_angle_site_symmetry_3
Sb2 Yb1 Sb2 88.15(2) 1_665 6_666
Sb2 Yb1 Sb3 115.811(18) 1_665 16_666
Sb2 Yb1 Sb3 89.24(3) 6_666 16_666
Sb2 Yb1 Sb4 150.921(15) 1_665 17_666
Sb2 Yb1 Sb4 95.08(4) 6_666 17_666
Sb3 Yb1 Sb4 93.157(16) 16_666 17_666
Sb2 Yb1 Sb3 90.57(2) 1_665 .
Sb2 Yb1 Sb3 166.40(2) 6_666 .
Sb3 Yb1 Sb3 79.14(4) 16_666 .
Sb4 Yb1 Sb3 92.61(4) 17_666 .
Sb2 Yb1 Sb1 91.162(18) 1_665 26_656
Sb2 Yb1 Sb1 92.34(4) 6_666 26_656
Sb3 Yb1 Sb1 153.021(19) 16_666 26_656
Sb4 Yb1 Sb1 59.873(15) 17_666 26_656
Sb3 Yb1 Sb1 101.22(5) . 26_656
Sb2 Yb1 Yb4 55.591(13) 1_665 10_564
Sb2 Yb1 Yb4 112.284(19) 6_666 10_564
Sb3 Yb1 Yb4 66.825(13) 16_666 10_564
Sb4 Yb1 Yb4 144.93(2) 17_666 10_564
Sb3 Yb1 Yb4 56.62(2) . 10_564
Sb1 Yb1 Yb4 135.86(2) 26_656 10_564
Sb2 Yb1 Yb1 142.666(18) 1_665 16_666
Sb2 Yb1 Yb1 124.20(3) 6_666 16_666
Sb3 Yb1 Yb1 54.15(4) 16_666 16_666
Sb4 Yb1 Yb1 53.765(11) 17_666 16_666
Sb3 Yb1 Yb1 53.44(3) . 16_666
Sb1 Yb1 Yb1 104.15(3) 26_656 16_666
Yb4 Yb1 Yb1 91.818(11) 10_564 16_666
Sb2 Yb1 Yb3 54.299(11) 1_665 2_665
Sb2 Yb1 Yb3 54.19(2) 6_666 2_665
Sb3 Yb1 Yb3 139.66(4) 16_666 2_665
Sb4 Yb1 Yb3 105.286(17) 17_666 2_665
Sb3 Yb1 Yb3 133.844(19) . 2_665
Sb1 Yb1 Yb3 56.87(4) 26_656 2_665
Yb4 Yb1 Yb3 108.427(10) 10_564 2_665
Yb1 Yb1 Yb3 158.806(8) 16_666 2_665
Sb2 Yb1 Yb2 105.998(14) 1_665 17_766
Sb2 Yb1 Yb2 141.81(4) 6_666 17_766
Sb3 Yb1 Yb2 114.199(14) 16_666 17_766
Sb4 Yb1 Yb2 55.913(8) 17_666 17_766
Sb3 Yb1 Yb2 51.23(5) . 17_766
Sb1 Yb1 Yb2 53.013(8) 26_656 17_766
Yb4 Yb1 Yb2 104.79(3) 10_564 17_766
Yb1 Yb1 Yb2 61.53(4) 16_666 17_766
Yb3 Yb1 Yb2 105.80(4) 2_665 17_766
Sb2 Yb1 Yb2 146.06(4) 1_665 24_656
Sb2 Yb1 Yb2 62.83(2) 6_666 24_656
Sb3 Yb1 Yb2 51.291(12) 16_666 24_656
Sb4 Yb1 Yb2 55.85(3) 17_666 24_656
Sb3 Yb1 Yb2 113.37(3) . 24_656
Sb1 Yb1 Yb2 106.334(19) 26_656 24_656
Yb4 Yb1 Yb2 117.360(12) 10_564 24_656
Yb1 Yb1 Yb2 61.39(5) 16_666 24_656
Yb3 Yb1 Yb2 111.86(4) 2_665 24_656
Yb2 Yb1 Yb2 107.76(3) 17_766 24_656
Sb2 Yb1 Yb2 111.318(19) 1_665 31_676
Sb2 Yb1 Yb2 49.070(12) 6_666 31_676
Sb3 Yb1 Yb2 114.11(2) 16_666 31_676
Sb4 Yb1 Yb2 53.78(3) 17_666 31_676
Sb3 Yb1 Yb2 142.868(15) . 31_676
Sb1 Yb1 Yb2 50.95(4) 26_656 31_676
Yb4 Yb1 Yb2 160.17(2) 10_564 31_676
Yb1 Yb1 Yb2 104.63(2) 16_666 31_676
Yb3 Yb1 Yb2 57.037(15) 2_665 31_676
Yb2 Yb1 Yb2 92.93(5) 17_766 31_676
Yb2 Yb1 Yb2 63.703(17) 24_656 31_676
Sb2 Yb2 Sb3 165.033(19) 19_666 17_766
Sb2 Yb2 Sb1 91.72(5) 19_666 10_554
Sb3 Yb2 Sb1 101.11(5) 17_766 10_554
Sb2 Yb2 Sb3 89.39(3) 19_666 1_544
Sb3 Yb2 Sb3 98.91(2) 17_766 1_544
Sb1 Yb2 Sb3 86.81(5) 10_554 1_544
Sb2 Yb2 Sb4 91.18(5) 19_666 1_655
Sb3 Yb2 Sb4 89.37(3) 17_766 1_655
Sb1 Yb2 Sb4 57.17(5) 10_554 1_655
Sb3 Yb2 Sb4 143.983(15) 1_544 1_655
Sb2 Yb2 Mg1 48.612(17) 19_666 1_654
Sb3 Yb2 Mg1 116.968(18) 17_766 1_654
Sb1 Yb2 Mg1 138.43(4) 10_554 1_654
Sb3 Yb2 Mg1 102.25(5) 1_544 1_654
Sb4 Yb2 Mg1 104.96(6) 1_655 1_654
Sb2 Yb2 Sb2 85.80(3) 19_666 28_656
Sb3 Yb2 Sb2 79.49(2) 17_766 28_656
Sb1 Yb2 Sb2 138.467(17) 10_554 28_656
Sb3 Yb2 Sb2 134.51(4) 1_544 28_656
Sb4 Yb2 Sb2 81.40(5) 1_655 28_656
Mg1 Yb2 Sb2 44.713(10) 1_654 28_656
Sb2 Yb2 Yb3 54.242(14) 19_666 20_656
Sb3 Yb2 Yb3 140.119(17) 17_766 20_656
Sb1 Yb2 Yb3 56.51(3) 10_554 20_656
Sb3 Yb2 Yb3 52.043(13) 1_544 20_656
Sb4 Yb2 Yb3 100.899(11) 1_655 20_656
Mg1 Yb2 Yb3 97.586(13) 1_654 20_656
Sb2 Yb2 Yb3 139.879(19) 28_656 20_656
Sb2 Yb2 Yb4 113.05(5) 19_666 19_666
Sb3 Yb2 Yb4 54.49(5) 17_766 19_666
Sb1 Yb2 Yb4 155.219(13) 10_554 19_666
Sb3 Yb2 Yb4 92.57(3) 1_544 19_666
Sb4 Yb2 Yb4 119.96(3) 1_655 19_666
Mg1 Yb2 Yb4 65.82(4) 1_654 19_666
Sb2 Yb2 Yb4 49.363(15) 28_656 19_666
Yb3 Yb2 Yb4 138.31(3) 20_656 19_666
Sb2 Yb2 Yb1 136.258(16) 19_666 17_766
Sb3 Yb2 Yb1 52.245(12) 17_766 17_766
Sb1 Yb2 Yb1 51.88(5) 10_554 17_766
Sb3 Yb2 Yb1 108.93(3) 1_544 17_766
Sb4 Yb2 Yb1 50.78(5) 1_655 17_766
Mg1 Yb2 Yb1 148.12(3) 1_654 17_766
Sb2 Yb2 Yb1 105.43(3) 28_656 17_766
Yb3 Yb2 Yb1 106.583(16) 20_656 17_766
Yb4 Yb2 Yb1 105.61(5) 19_666 17_766
Sb2 Yb2 Yb1 118.94(2) 19_666 32_544
Sb3 Yb2 Yb1 51.645(14) 17_766 32_544
Sb1 Yb2 Yb1 99.45(6) 10_554 32_544
Sb3 Yb2 Yb1 150.508(15) 1_544 32_544
Sb4 Yb2 Yb1 50.729(15) 1_655 32_544
Mg1 Yb2 Yb1 92.09(4) 1_654 32_544
Sb2 Yb2 Yb1 48.36(5) 28_656 32_544
Yb3 Yb2 Yb1 151.61(2) 20_656 32_544
Yb4 Yb2 Yb1 69.84(5) 19_666 32_544
Yb1 Yb2 Yb1 57.081(19) 17_766 32_544
Sb2 Yb2 Yb1 49.42(5) 19_666 23_775
Sb3 Yb2 Yb1 136.63(4) 17_766 23_775
Sb1 Yb2 Yb1 49.899(13) 10_554 23_775
Sb3 Yb2 Yb1 108.907(19) 1_544 23_775
Sb4 Yb2 Yb1 48.995(12) 1_655 23_775
Mg1 Yb2 Yb1 89.30(4) 1_654 23_775
Sb2 Yb2 Yb1 101.80(2) 28_656 23_775
Yb3 Yb2 Yb1 56.954(13) 20_656 23_775
Yb4 Yb2 Yb1 150.415(13) 19_666 23_775
Yb1 Yb2 Yb1 86.85(5) 17_766 23_775
Yb1 Yb2 Yb1 96.76(3) 32_544 23_775
Sb3 Yb3 Sb3 92.15(3) 27_466 32_444
Sb3 Yb3 Sb2 91.03(2) 27_466 2_554
Sb3 Yb3 Sb2 174.129(15) 32_444 2_554
Sb3 Yb3 Sb2 174.129(15) 27_466 5_556
Sb3 Yb3 Sb2 91.03(2) 32_444 5_556
Sb2 Yb3 Sb2 86.23(3) 2_554 5_556
Sb3 Yb3 Sb1 96.38(5) 27_466 25
Sb3 Yb3 Sb1 87.49(4) 32_444 25
Sb2 Yb3 Sb1 87.25(4) 2_554 25
Sb2 Yb3 Sb1 88.69(5) 5_556 25
Sb3 Yb3 Sb1 87.49(4) 27_466 20_656
Sb3 Yb3 Sb1 96.38(5) 32_444 20_656
Sb2 Yb3 Sb1 88.69(5) 2_554 20_656
Sb2 Yb3 Sb1 87.25(4) 5_556 20_656
Sb1 Yb3 Sb1 174.44(2) 25 20_656
Sb3 Yb3 Yb4 55.923(13) 27_466 20_657
Sb3 Yb3 Yb4 119.185(19) 32_444 20_657
Sb2 Yb3 Yb4 59.08(2) 2_554 20_657
Sb2 Yb3 Yb4 126.179(18) 5_556 20_657
Sb1 Yb3 Yb4 53.22(5) 25 20_657
Sb1 Yb3 Yb4 127.14(5) 20_656 20_657
Sb3 Yb3 Yb4 119.185(19) 27_466 23_665
Sb3 Yb3 Yb4 55.923(13) 32_444 23_665
Sb2 Yb3 Yb4 126.179(18) 2_554 23_665
Sb2 Yb3 Yb4 59.08(2) 5_556 23_665
Sb1 Yb3 Yb4 127.14(5) 25 23_665
Sb1 Yb3 Yb4 53.22(5) 20_656 23_665
Yb4 Yb3 Yb4 173.994(19) 20_657 23_665
Sb3 Yb3 Yb1 128.45(5) 27_466 2_664
Sb3 Yb3 Yb1 121.674(16) 32_444 2_664
Sb2 Yb3 Yb1 52.703(17) 2_554 2_664
Sb2 Yb3 Yb1 53.06(5) 5_556 2_664
Sb1 Yb3 Yb1 52.98(2) 25 2_664
Sb1 Yb3 Yb1 121.46(3) 20_656 2_664
Yb4 Yb3 Yb1 73.14(4) 20_657 2_664
Yb4 Yb3 Yb1 112.13(3) 23_665 2_664
Sb3 Yb3 Yb1 121.674(16) 27_466 5_646
Sb3 Yb3 Yb1 128.45(5) 32_444 5_646
Sb2 Yb3 Yb1 53.06(5) 2_554 5_646
Sb2 Yb3 Yb1 52.703(17) 5_556 5_646
Sb1 Yb3 Yb1 121.46(3) 25 5_646
Sb1 Yb3 Yb1 52.98(2) 20_656 5_646
Yb4 Yb3 Yb1 112.13(3) 20_657 5_646
Yb4 Yb3 Yb1 73.14(4) 23_665 5_646
Yb1 Yb3 Yb1 68.48(4) 2_664 5_646
Sb3 Yb3 Yb2 132.987(18) 27_466 32_545
Sb3 Yb3 Yb2 55.779(13) 32_444 32_545
Sb2 Yb3 Yb2 118.692(17) 2_554 32_545
Sb2 Yb3 Yb2 52.714(15) 5_556 32_545
Sb1 Yb3 Yb2 53.84(3) 25 32_545
Sb1 Yb3 Yb2 125.57(3) 20_656 32_545
Yb4 Yb3 Yb2 107.04(2) 20_657 32_545
Yb4 Yb3 Yb2 73.50(2) 23_665 32_545
Yb1 Yb3 Yb2 66.009(9) 2_664 32_545
Yb1 Yb3 Yb2 105.322(11) 5_646 32_545
Sb3 Yb3 Yb2 55.779(13) 27_466 27_565
Sb3 Yb3 Yb2 132.987(18) 32_444 27_565
Sb2 Yb3 Yb2 52.714(15) 2_554 27_565
Sb2 Yb3 Yb2 118.692(16) 5_556 27_565
Sb1 Yb3 Yb2 125.57(3) 25 27_565
Sb1 Yb3 Yb2 53.84(3) 20_656 27_565
Yb4 Yb3 Yb2 73.50(2) 20_657 27_565
Yb4 Yb3 Yb2 107.04(2) 23_665 27_565
Yb1 Yb3 Yb2 105.322(11) 2_664 27_565
Yb1 Yb3 Yb2 66.009(9) 5_646 27_565
Yb2 Yb3 Yb2 170.122(17) 32_545 27_565
Sb2 Yb4 Sb1 168.904(17) 10_454 11_545
Sb2 Yb4 Sb3 89.64(3) 10_454 10_564
Sb1 Yb4 Sb3 98.19(3) 11_545 10_564
Sb2 Yb4 Sb3 88.10(3) 10_454 4_464
Sb1 Yb4 Sb3 89.00(3) 11_545 4_464
Sb3 Yb4 Sb3 149.93(3) 10_564 4_464
Sb2 Yb4 Sb2 86.04(3) 10_454 28_557
Sb1 Yb4 Sb2 86.74(2) 11_545 28_557
Sb3 Yb4 Sb2 85.48(6) 10_564 28_557
Sb3 Yb4 Sb2 124.22(4) 4_464 28_557
Sb2 Yb4 Yb1 55.112(12) 10_454 10_564
Sb1 Yb4 Yb1 135.976(14) 11_545 10_564
Sb3 Yb4 Yb1 55.74(4) 10_564 10_564
Sb3 Yb4 Yb1 99.53(3) 4_464 10_564
Sb2 Yb4 Yb1 120.889(16) 28_557 10_564
Sb2 Yb4 Yb3 122.689(14) 10_454 27_566
Sb1 Yb4 Yb3 58.120(8) 11_545 27_566
Sb3 Yb4 Yb3 53.29(5) 10_564 27_566
Sb3 Yb4 Yb3 146.36(4) 4_464 27_566
Sb2 Yb4 Yb3 53.44(4) 28_557 27_566
Yb1 Yb4 Yb3 109.025(15) 10_564 27_566
Sb2 Yb4 Sb3 101.424(19) 10_454 7_446
Sb1 Yb4 Sb3 88.624(16) 11_545 7_446
Sb3 Yb4 Sb3 70.85(5) 10_564 7_446
Sb3 Yb4 Sb3 80.24(3) 4_464 7_446
Sb2 Yb4 Sb3 154.96(2) 28_557 7_446
Yb1 Yb4 Sb3 51.332(11) 10_564 7_446
Yb3 Yb4 Sb3 103.81(2) 27_566 7_446
Sb2 Yb4 Yb2 64.636(15) 10_454 28_546
Sb1 Yb4 Yb2 105.316(17) 11_545 28_546
Sb3 Yb4 Yb2 148.46(2) 10_564 28_546
Sb3 Yb4 Yb2 52.53(3) 4_464 28_546
Sb2 Yb4 Yb2 75.33(6) 28_557 28_546
Yb1 Yb4 Yb2 114.12(2) 10_564 28_546
Yb3 Yb4 Yb2 124.98(3) 27_566 28_546
Sb3 Yb4 Yb2 129.51(5) 7_446 28_546
Sb2 Yb4 Yb3 128.46(4) 10_454 26_556
Sb1 Yb4 Yb3 55.89(3) 11_545 26_556
Sb3 Yb4 Yb3 110.12(4) 10_564 26_556
Sb3 Yb4 Yb3 51.24(2) 4_464 26_556
Sb2 Yb4 Yb3 140.45(2) 28_557 26_556
Yb1 Yb4 Yb3 97.050(14) 10_564 26_556
Yb3 Yb4 Yb3 106.50(5) 27_566 26_556
Sb3 Yb4 Yb3 48.516(10) 7_446 26_556
Yb2 Yb4 Yb3 100.48(5) 28_546 26_556
Sb2 Yb4 Mg1 43.910(18) 10_454 .
Sb1 Yb4 Mg1 127.021(16) 11_545 .
Sb3 Yb4 Mg1 94.48(2) 10_564 .
Sb3 Yb4 Mg1 104.390(15) 4_464 .
Sb2 Yb4 Mg1 43.277(13) 28_557 .
Yb1 Yb4 Mg1 92.709(9) 10_564 .
Yb3 Yb4 Mg1 91.90(3) 27_566 .
Sb3 Yb4 Mg1 143.670(12) 7_446 .
Yb2 Yb4 Mg1 54.51(3) 28_546 .
Yb3 Yb4 Mg1 154.916(17) 26_556 .
Sb2 Yb4 Yb4 141.197(12) 10_454 16_556
Sb1 Yb4 Yb4 49.792(11) 11_545 16_556
Sb3 Yb4 Yb4 59.924(19) 10_564 16_556
Sb3 Yb4 Yb4 106.22(3) 4_464 16_556
Sb2 Yb4 Yb4 112.43(5) 28_557 16_556
Yb1 Yb4 Yb4 86.615(9) 10_564 16_556
Yb3 Yb4 Yb4 59.503(15) 27_566 16_556
Sb3 Yb4 Yb4 48.53(3) 7_446 16_556
Yb2 Yb4 Yb4 150.992(11) 28_546 16_556
Yb3 Yb4 Yb4 55.02(5) 26_556 16_556
Mg1 Yb4 Yb4 149.06(4) . 16_556
Sb2 Mg1 Sb2 106.80(3) 28_557 .
Sb2 Mg1 Sb2 114.97(6) 28_557 19_567
Sb2 Mg1 Sb2 106.79(3) . 19_567
Sb2 Mg1 Sb2 106.79(3) 28_557 10_454
Sb2 Mg1 Sb2 114.97(6) . 10_454
Sb2 Mg1 Sb2 106.80(3) 19_567 10_454
Sb2 Mg1 Yb2 57.38(3) 28_557 10
Sb2 Mg1 Yb2 157.134(12) . 10
Sb2 Mg1 Yb2 70.93(4) 19_567 10
Sb2 Mg1 Yb2 86.81(6) 10_454 10
Sb2 Mg1 Yb2 70.93(4) 28_557 1_456
Sb2 Mg1 Yb2 86.81(6) . 1_456
Sb2 Mg1 Yb2 57.38(3) 19_567 1_456
Sb2 Mg1 Yb2 157.134(12) 10_454 1_456
Yb2 Mg1 Yb2 72.73(6) 10 1_456
Sb2 Mg1 Yb2 157.134(12) 28_557 19_576
Sb2 Mg1 Yb2 70.93(4) . 19_576
Sb2 Mg1 Yb2 86.81(6) 19_567 19_576
Sb2 Mg1 Yb2 57.38(3) 10_454 19_576
Yb2 Mg1 Yb2 130.42(4) 10 19_576
Yb2 Mg1 Yb2 130.42(4) 1_456 19_576
Sb2 Mg1 Yb2 86.81(6) 28_557 28_546
Sb2 Mg1 Yb2 57.38(3) . 28_546
Sb2 Mg1 Yb2 157.134(12) 19_567 28_546
Sb2 Mg1 Yb2 70.93(4) 10_454 28_546
Yb2 Mg1 Yb2 130.42(4) 10 28_546
Yb2 Mg1 Yb2 130.42(4) 1_456 28_546
Yb2 Mg1 Yb2 72.73(6) 19_576 28_546
Sb2 Mg1 Yb4 137.444(12) 28_557 10_454
Sb2 Mg1 Yb4 51.483(12) . 10_454
Sb2 Mg1 Yb4 56.96(3) 19_567 10_454
Sb2 Mg1 Yb4 115.55(3) 10_454 10_454
Yb2 Mg1 Yb4 126.959(12) 10 10_454
Yb2 Mg1 Yb4 71.67(4) 1_456 10_454
Yb2 Mg1 Yb4 59.667(8) 19_576 10_454
Yb2 Mg1 Yb4 102.61(3) 28_546 10_454
Sb2 Mg1 Yb4 56.96(3) 28_557 .
Sb2 Mg1 Yb4 115.55(3) . .
Sb2 Mg1 Yb4 137.444(12) 19_567 .
Sb2 Mg1 Yb4 51.483(12) 10_454 .
Yb2 Mg1 Yb4 71.67(4) 10 .
Yb2 Mg1 Yb4 126.959(12) 1_456 .
Yb2 Mg1 Yb4 102.61(3) 19_576 .
Yb2 Mg1 Yb4 59.667(8) 28_546 .
Yb4 Mg1 Yb4 159.49(3) 10_454 .
Sb2 Mg1 Yb4 115.55(3) 28_557 28_557
Sb2 Mg1 Yb4 137.444(13) . 28_557
Sb2 Mg1 Yb4 51.483(12) 19_567 28_557
Sb2 Mg1 Yb4 56.96(3) 10_454 28_557
Yb2 Mg1 Yb4 59.667(8) 10 28_557
Yb2 Mg1 Yb4 102.61(3) 1_456 28_557
Yb2 Mg1 Yb4 71.67(4) 19_576 28_557
Yb2 Mg1 Yb4 126.959(13) 28_546 28_557
Yb4 Mg1 Yb4 91.817(4) 10_454 28_557
Yb4 Mg1 Yb4 91.817(4) . 28_557
Sb2 Mg1 Yb4 51.483(12) 28_557 19_567
Sb2 Mg1 Yb4 56.96(3) . 19_567
Sb2 Mg1 Yb4 115.55(3) 19_567 19_567
Sb2 Mg1 Yb4 137.444(13) 10_454 19_567
Yb2 Mg1 Yb4 102.61(3) 10 19_567
Yb2 Mg1 Yb4 59.667(8) 1_456 19_567
Yb2 Mg1 Yb4 126.959(13) 19_576 19_567
Yb2 Mg1 Yb4 71.67(4) 28_546 19_567
Yb4 Mg1 Yb4 91.817(4) 10_454 19_567
Yb4 Mg1 Yb4 91.817(4) . 19_567
Yb4 Mg1 Yb4 159.49(2) 28_557 19_567
Yb4 Sb1 Yb4 80.42(2) 5_556 12_453
Yb4 Sb1 Sb4 139.792(11) 5_556 .
Yb4 Sb1 Sb4 139.792(11) 12_453 .
Yb4 Sb1 Yb1 142.82(3) 5_556 26_446
Yb4 Sb1 Yb1 88.447(14) 12_453 26_446
Sb4 Sb1 Yb1 59.741(13) . 26_446
Yb4 Sb1 Yb1 88.447(14) 5_556 32_444
Yb4 Sb1 Yb1 142.82(3) 12_453 32_444
Sb4 Sb1 Yb1 59.741(13) . 32_444
Yb1 Sb1 Yb1 119.48(3) 26_446 32_444
Yb4 Sb1 Yb2 85.90(2) 5_556 8_565
Yb4 Sb1 Yb2 138.28(2) 12_453 8_565
Sb4 Sb1 Yb2 63.78(3) . 8_565
Yb1 Sb1 Yb2 79.15(3) 26_446 8_565
Yb1 Sb1 Yb2 75.11(5) 32_444 8_565
Yb4 Sb1 Yb2 138.28(2) 5_556 10_554
Yb4 Sb1 Yb2 85.90(2) 12_453 10_554
Sb4 Sb1 Yb2 63.78(3) . 10_554
Yb1 Sb1 Yb2 75.11(5) 26_446 10_554
Yb1 Sb1 Yb2 79.15(3) 32_444 10_554
Yb2 Sb1 Yb2 127.56(5) 8_565 10_554
Yb4 Sb1 Yb3 72.755(18) 5_556 25
Yb4 Sb1 Yb3 68.66(5) 12_453 25
Sb4 Sb1 Yb3 115.62(2) . 25
Yb1 Sb1 Yb3 70.15(2) 26_446 25
Yb1 Sb1 Yb3 140.832(11) 32_444 25
Yb2 Sb1 Yb3 69.66(6) 8_565 25
Yb2 Sb1 Yb3 136.87(4) 10_554 25
Yb4 Sb1 Yb3 68.66(5) 5_556 27_565
Yb4 Sb1 Yb3 72.755(18) 12_453 27_565
Sb4 Sb1 Yb3 115.62(2) . 27_565
Yb1 Sb1 Yb3 140.832(11) 26_446 27_565
Yb1 Sb1 Yb3 70.15(2) 32_444 27_565
Yb2 Sb1 Yb3 136.87(4) 8_565 27_565
Yb2 Sb1 Yb3 69.66(6) 10_554 27_565
Yb3 Sb1 Yb3 128.76(5) 25 27_565
Mg1 Sb2 Yb1 135.95(4) . 1_445
Mg1 Sb2 Yb2 74.01(4) . 28_546
Yb1 Sb2 Yb2 145.81(2) 1_445 28_546
Mg1 Sb2 Yb4 84.61(2) . 10_454
Yb1 Sb2 Yb4 69.298(14) 1_445 10_454
Yb2 Sb2 Yb4 141.13(2) 28_546 10_454
Mg1 Sb2 Yb1 131.05(3) . 6_466
Yb1 Sb2 Yb1 84.80(3) 1_445 6_466
Yb2 Sb2 Yb1 81.51(5) 28_546 6_466
Yb4 Sb2 Yb1 89.15(4) 10_454 6_466
Mg1 Sb2 Yb3 134.63(2) . 2
Yb1 Sb2 Yb3 72.998(18) 1_445 2
Yb2 Sb2 Yb3 73.04(2) 28_546 2
Yb4 Sb2 Yb3 139.374(19) 10_454 2
Yb1 Sb2 Yb3 72.75(3) 6_466 2
Mg1 Sb2 Yb4 79.76(4) . 19_567
Yb1 Sb2 Yb4 85.158(18) 1_445 19_567
Yb2 Sb2 Yb4 85.61(4) 28_546 19_567
Yb4 Sb2 Yb4 122.53(5) 10_454 19_567
Yb1 Sb2 Yb4 140.19(3) 6_466 19_567
Yb3 Sb2 Yb4 67.48(5) 2 19_567
Mg1 Sb2 Yb2 64.35(4) . 19_576
Yb1 Sb2 Yb2 127.576(17) 1_445 19_576
Yb2 Sb2 Yb2 75.48(2) 28_546 19_576
Yb4 Sb2 Yb2 66.00(2) 10_454 19_576
Yb1 Sb2 Yb2 68.81(3) 6_466 19_576
Yb3 Sb2 Yb2 133.01(5) 2 19_576
Yb4 Sb2 Yb2 142.712(18) 19_567 19_576
Yb3 Sb3 Yb2 139.83(4) 20_667 17_766
Yb3 Sb3 Yb1 125.08(2) 20_667 16_666
Yb2 Sb3 Yb1 77.064(18) 17_766 16_666
Yb3 Sb3 Yb1 138.42(2) 20_667 .
Yb2 Sb3 Yb1 76.53(5) 17_766 .
Yb1 Sb3 Yb1 72.415(18) 16_666 .
Yb3 Sb3 Yb4 70.79(5) 20_667 10_564
Yb2 Sb3 Yb4 137.73(2) 17_766 10_564
Yb1 Sb3 Yb4 110.96(4) 16_666 10_564
Yb1 Sb3 Yb4 67.64(6) . 10_564
Yb3 Sb3 Yb4 75.00(3) 20_667 3_655
Yb2 Sb3 Yb4 72.99(2) 17_766 3_655
Yb1 Sb3 Yb4 87.56(3) 16_666 3_655
Yb1 Sb3 Yb4 146.57(4) . 3_655
Yb4 Sb3 Yb4 145.76(3) 10_564 3_655
Yb3 Sb3 Yb2 72.178(18) 20_667 1_566
Yb2 Sb3 Yb2 81.09(2) 17_766 1_566
Yb1 Sb3 Yb2 158.08(2) 16_666 1_566
Yb1 Sb3 Yb2 104.26(3) . 1_566
Yb4 Sb3 Yb2 86.56(4) 10_564 1_566
Yb4 Sb3 Yb2 84.36(4) 3_655 1_566
Yb3 Sb3 Yb4 68.12(2) 20_667 7_556
Yb2 Sb3 Yb4 137.702(19) 17_766 7_556
Yb1 Sb3 Yb4 61.844(13) 16_666 7_556
Yb1 Sb3 Yb4 98.81(4) . 7_556
Yb4 Sb3 Yb4 71.54(2) 10_564 7_556
Yb4 Sb3 Yb4 94.61(3) 3_655 7_556
Yb2 Sb3 Yb4 139.066(18) 1_566 7_556
Yb1 Sb4 Yb1 72.47(2) 26_446 23_675
Yb1 Sb4 Yb1 142.15(4) 26_446 17_666
Yb1 Sb4 Yb1 120.771(14) 23_675 17_666
Yb1 Sb4 Yb1 120.771(14) 26_446 32_444
Yb1 Sb4 Yb1 142.15(4) 23_675 32_444
Yb1 Sb4 Yb1 72.47(2) 17_666 32_444
Yb1 Sb4 Sb1 60.386(7) 26_446 .
Yb1 Sb4 Sb1 119.614(7) 23_675 .
Yb1 Sb4 Sb1 119.614(7) 17_666 .
Yb1 Sb4 Sb1 60.386(7) 32_444 .
Yb1 Sb4 Sb1 119.614(7) 26_446 10_454
Yb1 Sb4 Sb1 60.386(7) 23_675 10_454
Yb1 Sb4 Sb1 60.386(7) 17_666 10_454
Yb1 Sb4 Sb1 119.614(7) 32_444 10_454
Sb1 Sb4 Sb1 180.0 . 10_454
Yb1 Sb4 Yb2 77.23(3) 26_446 8_565
Yb1 Sb4 Yb2 142.532(11) 23_675 8_565
Yb1 Sb4 Yb2 73.42(2) 17_666 8_565
Yb1 Sb4 Yb2 73.31(5) 32_444 8_565
Sb1 Sb4 Yb2 59.05(3) . 8_565
Sb1 Sb4 Yb2 120.95(2) 10_454 8_565
Yb1 Sb4 Yb2 142.532(11) 26_446 1_455
Yb1 Sb4 Yb2 77.23(3) 23_675 1_455
Yb1 Sb4 Yb2 73.31(5) 17_666 1_455
Yb1 Sb4 Yb2 73.42(2) 32_444 1_455
Sb1 Sb4 Yb2 120.95(3) . 1_455
Sb1 Sb4 Yb2 59.05(2) 10_454 1_455
Yb2 Sb4 Yb2 138.42(3) 8_565 1_455
Yb1 Sb4 Yb2 73.42(2) 26_446 15_434
Yb1 Sb4 Yb2 73.31(5) 23_675 15_434
Yb1 Sb4 Yb2 77.23(3) 17_666 15_434
Yb1 Sb4 Yb2 142.532(11) 32_444 15_434
Sb1 Sb4 Yb2 120.95(3) . 15_434
Sb1 Sb4 Yb2 59.05(3) 10_454 15_434
Yb2 Sb4 Yb2 77.35(7) 8_565 15_434
Yb2 Sb4 Yb2 118.09(5) 1_455 15_434
Yb1 Sb4 Yb2 73.31(5) 26_446 10_554
Yb1 Sb4 Yb2 73.42(2) 23_675 10_554
Yb1 Sb4 Yb2 142.532(11) 17_666 10_554
Yb1 Sb4 Yb2 77.23(3) 32_444 10_554
Sb1 Sb4 Yb2 59.05(2) . 10_554
Sb1 Sb4 Yb2 120.95(3) 10_454 10_554
Yb2 Sb4 Yb2 118.09(5) 8_565 10_554
Yb2 Sb4 Yb2 77.35(7) 1_455 10_554
Yb2 Sb4 Yb2 138.42(3) 15_434 10_554

loop_
_geom_bond_atom_site_label_1
_geom_bond_atom_site_label_2
_geom_bond_distance
_geom_bond_site_symmetry_2
Yb1 Sb2 3.1477(17) 1_665
Yb1 Sb2 3.167(3) 6_666
Yb1 Sb3 3.1789(17) 16_666
Yb1 Sb4 3.1913(16) 17_666
Yb1 Sb3 3.208(3) .
Yb1 Sb1 3.2121(16) 26_656
Yb1 Yb4 3.5897(19) 10_564
Yb1 Yb1 3.7728(19) 16_666
Yb1 Yb3 3.7840(18) 2_665
Yb1 Yb2 3.946(4) 17_766
Yb1 Yb2 3.9509(19) 24_656
Yb1 Yb2 4.124(2) 31_676
Yb2 Sb2 3.1504(16) 19_666
Yb2 Sb3 3.1633(16) 17_766
Yb2 Sb1 3.261(2) 10_554
Yb2 Sb3 3.2897(17) 1_544
Yb2 Sb4 3.412(2) 1_655
Yb2 Mg1 3.596(3) 1_654
Yb2 Sb2 3.7699(19) 28_656
Yb2 Yb3 3.788(2) 20_656
Yb2 Yb4 3.8114(19) 19_666
Yb2 Yb1 3.946(4) 17_766
Yb2 Yb1 3.9509(19) 32_544
Yb2 Yb1 4.124(2) 23_775
Yb3 Sb3 3.1369(16) 27_466
Yb3 Sb3 3.1369(16) 32_444
Yb3 Sb2 3.2133(16) 2_554
Yb3 Sb2 3.2133(16) 5_556
Yb3 Sb1 3.369(2) 25
Yb3 Sb1 3.369(2) 20_656
Yb3 Yb4 3.695(3) 20_657
Yb3 Yb4 3.695(3) 23_665
Yb3 Yb1 3.7839(18) 2_664
Yb3 Yb1 3.7839(18) 5_646
Yb3 Yb2 3.788(2) 32_545
Yb3 Yb2 3.788(2) 27_565
Yb4 Sb2 3.1660(17) 10_454
Yb4 Sb1 3.1777(17) 11_545
Yb4 Sb3 3.241(2) 10_564
Yb4 Sb3 3.245(3) 4_464
Yb4 Sb2 3.4318(19) 28_557
Yb4 Yb1 3.5897(19) 10_564
Yb4 Yb3 3.695(3) 27_566
Yb4 Sb3 3.7429(19) 7_446
Yb4 Yb2 3.8114(19) 28_546
Yb4 Yb3 3.8858(19) 26_556
Yb4 Mg1 4.028(2) .
Yb4 Yb4 4.103(2) 16_556
Mg1 Sb2 2.8063(14) 28_557
Mg1 Sb2 2.8063(14) .
Mg1 Sb2 2.8063(14) 19_567
Mg1 Sb2 2.8063(14) 10_454
Mg1 Yb2 3.596(3) 10
Mg1 Yb2 3.596(3) 1_456
Mg1 Yb2 3.596(3) 19_576
Mg1 Yb2 3.596(3) 28_546
Mg1 Yb4 4.028(2) 10_454
Mg1 Yb4 4.028(2) 28_557
Mg1 Yb4 4.028(2) 19_567
Sb1 Yb4 3.1777(17) 5_556
Sb1 Yb4 3.1777(17) 12_453
Sb1 Sb4 3.1956(18) .
Sb1 Yb1 3.2121(16) 26_446
Sb1 Yb1 3.2121(16) 32_444
Sb1 Yb2 3.261(2) 8_565
Sb1 Yb2 3.261(2) 10_554
Sb1 Yb3 3.369(2) 25
Sb1 Yb3 3.369(2) 27_565
Sb2 Yb1 3.1477(17) 1_445
Sb2 Yb2 3.1504(16) 28_546
Sb2 Yb4 3.1660(17) 10_454
Sb2 Yb1 3.167(3) 6_466
Sb2 Yb3 3.2133(16) 2
Sb2 Yb4 3.4318(19) 19_567
Sb2 Yb2 3.7699(19) 19_576
Sb3 Yb3 3.1369(16) 20_667
Sb3 Yb2 3.1633(17) 17_766
Sb3 Yb1 3.1789(17) 16_666
Sb3 Yb4 3.241(2) 10_564
Sb3 Yb4 3.245(3) 3_655
Sb3 Yb2 3.2897(17) 1_566
Sb3 Yb4 3.7429(19) 7_556
Sb4 Yb1 3.1913(16) 26_446
Sb4 Yb1 3.1913(16) 23_675
Sb4 Yb1 3.1913(16) 17_666
Sb4 Yb1 3.1913(16) 32_444
Sb4 Sb1 3.1956(18) 10_454
Sb4 Yb2 3.412(2) 8_565
Sb4 Yb2 3.412(2) 1_455
Sb4 Yb2 3.412(2) 15_434
Sb4 Yb2 3.412(2) 10_554
